data_7036484
loop_
_publ_author_name
'Swarnakar, Anindya K.'
'Ferguson, Michael J.'
'McDonald, Robert'
'Rivard, Eric'

_publ_section_title
;
 Transition metal-mediated donor-acceptor coordination of low-oxidation
 state Group 14 element halides.
;
_journal_issue 14
_journal_name_full 'Dalton transactions (Cambridge, England : 2003)'
_journal_page_first 6071
_journal_page_last 6078
_journal_paper_doi 10.1039/c5dt03018h
_journal_volume 45
_journal_year 2016
_chemical_formula_moiety 'C26 H27 Cl2 Ge O5 P2 Rh W'
_chemical_formula_sum 'C26 H27 Cl2 Ge O5 P2 Rh W'
_chemical_formula_weight 911.66
_chemical_name_systematic
; 
 ? 
;
_space_group_crystal_system monoclinic
_space_group_IT_number 14
_space_group_name_Hall '-P 2yn'
_space_group_name_H-M_alt 'P 1 21/n 1'
_symmetry_space_group_name_Hall '-P 2yn'
_symmetry_space_group_name_H-M 'P 1 21/n 1'
_atom_sites_solution_hydrogens mixed
_audit_creation_method SHELXL-2014
_audit_update_record
;
2015-07-30 deposited with the CCDC.
2015-09-09 downloaded from the CCDC.
;
_cell_angle_alpha 90
_cell_angle_beta 104.3064(3)
_cell_angle_gamma 90
_cell_formula_units_Z 4
_cell_length_a 8.9888(3)
_cell_length_b 24.3719(7)
_cell_length_c 14.4140(4)
_cell_measurement_reflns_used 9932
_cell_measurement_temperature 173(2)
_cell_measurement_theta_max 28.24
_cell_measurement_theta_min 2.22
_cell_volume 3059.81(16)
_computing_cell_refinement 'Bruker SAINT'
_computing_data_collection 'Bruker APEX2'
_computing_data_reduction 'Bruker SAINT'
_computing_molecular_graphics 'Bruker SHELXTL'
_computing_publication_material 'Bruker SHELXTL'
_computing_structure_refinement 'SHELXL-2014 (Sheldrick, 2014)'
_computing_structure_solution 'SHELXT-2013 (Sheldrick, 2013)'
_diffrn_ambient_temperature 173(2)
_diffrn_measured_fraction_theta_full 1.000
_diffrn_measured_fraction_theta_max 0.982
_diffrn_measurement_device_type 'Bruker APEX-II CCD'
_diffrn_measurement_method '\w scans'
_diffrn_radiation_type MoK\a
_diffrn_radiation_wavelength 0.71073
_diffrn_reflns_av_R_equivalents 0.0162
_diffrn_reflns_av_unetI/netI 0.0147
_diffrn_reflns_Laue_measured_fraction_full 1.000
_diffrn_reflns_Laue_measured_fraction_max 0.982
_diffrn_reflns_limit_h_max 11
_diffrn_reflns_limit_h_min -11
_diffrn_reflns_limit_k_max 31
_diffrn_reflns_limit_k_min -32
_diffrn_reflns_limit_l_max 19
_diffrn_reflns_limit_l_min -19
_diffrn_reflns_number 28051
_diffrn_reflns_point_group_measured_fraction_full 1.000
_diffrn_reflns_point_group_measured_fraction_max 0.982
_diffrn_reflns_theta_full 25.242
_diffrn_reflns_theta_max 28.323
_diffrn_reflns_theta_min 1.671
_exptl_absorpt_coefficient_mu 5.572
_exptl_absorpt_correction_T_max 0.6400
_exptl_absorpt_correction_T_min 0.3265
_exptl_absorpt_correction_type integration
_exptl_absorpt_process_details 'SADABS (Sheldrick, 2008)'
_exptl_crystal_colour yellow
_exptl_crystal_density_diffrn 1.979
_exptl_crystal_description prism
_exptl_crystal_F_000 1752
_exptl_crystal_size_max 0.265
_exptl_crystal_size_mid 0.140
_exptl_crystal_size_min 0.112
_refine_diff_density_max 1.032
_refine_diff_density_min -0.480
_refine_diff_density_rms 0.071
_refine_ls_extinction_method none
_refine_ls_goodness_of_fit_ref 1.058
_refine_ls_hydrogen_treatment mixed
_refine_ls_matrix_type full
_refine_ls_number_parameters 351
_refine_ls_number_reflns 7477
_refine_ls_number_restraints 0
_refine_ls_restrained_S_all 1.058
_refine_ls_R_factor_all 0.0179
_refine_ls_R_factor_gt 0.0160
_refine_ls_shift/su_max 0.001
_refine_ls_shift/su_mean 0.000
_refine_ls_structure_factor_coef Fsqd
_refine_ls_weighting_details 'w=1/[\s^2^(Fo^2^)+(0.0187P)^2^+1.4453P] where P=(Fo^2^+2Fc^2^)/3'
_refine_ls_weighting_scheme calc
_refine_ls_wR_factor_gt 0.0374
_refine_ls_wR_factor_ref 0.0379
_reflns_Friedel_coverage 0.000
_reflns_number_gt 7036
_reflns_number_total 7477
_reflns_threshold_expression 'I > 2\s(I)'
_cod_data_source_file c5dt03018h2.cif
_cod_data_source_block riv1492_cmpd_1
_cod_depositor_comments 'Adding full bibliography for 7036484--7036489.cif.'
_cod_database_code 7036484
_shelx_space_group_comment
; 
The symmetry employed for this shelxl refinement is uniquely defined 
by the following loop, which should always be used as a source of 
symmetry information in preference to the above space-group names. 
They are only intended as comments. 
;
_shelx_estimated_absorpt_t_min 0.320
_shelx_estimated_absorpt_t_max 0.574
_shelxl_version_number 2014-3

loop_
_space_group_symop_operation_xyz
'x, y, z'
'-x+1/2, y+1/2, -z+1/2'
'-x, -y, -z'
'x-1/2, -y-1/2, z-1/2'

loop_
_atom_site_label
_atom_site_type_symbol
_atom_site_fract_x
_atom_site_fract_y
_atom_site_fract_z
_atom_site_U_iso_or_equiv
_atom_site_adp_type
_atom_site_occupancy
_atom_site_site_symmetry_order
_atom_site_calc_flag
_atom_site_refinement_flags_posn
_atom_site_refinement_flags_adp
W W 0.36822(2) 0.12823(2) 0.16437(2) 0.02180(3) Uani 1 1 d . .
Rh Rh 0.13516(2) 0.30255(2) 0.28510(2) 0.01585(3) Uani 1 1 d . .
Ge Ge 0.16657(2) 0.15116(2) 0.25875(2) 0.01930(4) Uani 1 1 d . .
Cl1 Cl 0.13969(6) 0.08672(2) 0.36485(4) 0.02797(10) Uani 1 1 d . .
Cl2 Cl -0.07605(6) 0.14936(2) 0.17153(4) 0.03530(12) Uani 1 1 d . .
P1 P -0.07223(5) 0.34116(2) 0.18357(3) 0.01967(9) Uani 1 1 d . .
P2 P 0.30321(5) 0.37014(2) 0.27502(3) 0.01838(9) Uani 1 1 d . .
O1 O 0.60382(18) 0.09393(7) 0.04512(11) 0.0356(4) Uani 1 1 d . .
O2 O 0.2221(2) 0.22388(7) 0.02137(12) 0.0482(5) Uani 1 1 d . .
O3 O 0.6077(2) 0.20861(7) 0.29664(13) 0.0429(4) Uani 1 1 d . .
O4 O 0.48562(19) 0.03201(7) 0.31452(12) 0.0384(4) Uani 1 1 d . .
O5 O 0.1146(2) 0.04993(7) 0.03731(13) 0.0484(5) Uani 1 1 d . .
C1 C 0.5194(2) 0.10692(9) 0.08948(14) 0.0276(4) Uani 1 1 d . .
C2 C 0.2774(3) 0.18997(9) 0.07337(15) 0.0304(5) Uani 1 1 d . .
C3 C 0.5218(2) 0.17989(9) 0.24832(15) 0.0286(4) Uani 1 1 d . .
C4 C 0.4453(2) 0.06636(9) 0.26090(15) 0.0262(4) Uani 1 1 d . .
C5 C 0.2059(3) 0.07738(9) 0.08339(15) 0.0301(4) Uani 1 1 d . .
C6 C 0.1525(2) 0.21551(8) 0.33896(13) 0.0210(4) Uani 1 1 d . .
C7 C 0.0156(2) 0.23947(8) 0.35389(14) 0.0248(4) Uani 1 1 d . .
H7 H -0.0910 0.2254 0.3271 0.030 Uiso 1 1 calc R U
C8 C 0.0569(3) 0.28408(9) 0.42025(15) 0.0294(4) Uani 1 1 d . .
H8 H -0.0155 0.3067 0.4469 0.035 Uiso 1 1 calc R U
C9 C 0.2177(3) 0.28890(8) 0.44395(14) 0.0298(5) Uani 1 1 d . .
H9 H 0.2797 0.3153 0.4912 0.036 Uiso 1 1 calc R U
C10 C 0.2779(2) 0.24718(8) 0.39301(14) 0.0239(4) Uani 1 1 d . .
H10 H 0.3892 0.2391 0.4000 0.029 Uiso 1 1 calc R U
C11 C -0.1554(2) 0.40198(8) 0.22531(14) 0.0225(4) Uani 1 1 d . .
C12 C -0.1054(2) 0.41895(8) 0.31985(15) 0.0261(4) Uani 1 1 d . .
H12 H -0.0251 0.3995 0.3624 0.031 Uiso 1 1 calc R U
C13 C -0.1716(3) 0.46409(9) 0.35290(17) 0.0337(5) Uani 1 1 d . .
H13 H -0.1367 0.4755 0.4176 0.040 Uiso 1 1 calc R U
C14 C -0.2895(3) 0.49240(9) 0.2905(2) 0.0382(6) Uani 1 1 d . .
H14 H -0.3348 0.5234 0.3126 0.046 Uiso 1 1 calc R U
C15 C -0.3404(2) 0.47562(9) 0.19708(19) 0.0363(5) Uani 1 1 d . .
H15 H -0.4212 0.4950 0.1549 0.044 Uiso 1 1 calc R U
C16 C -0.2747(2) 0.43056(9) 0.16385(17) 0.0305(5) Uani 1 1 d . .
H16 H -0.3109 0.4191 0.0992 0.037 Uiso 1 1 calc R U
C17 C -0.2338(2) 0.29408(9) 0.15645(17) 0.0303(5) Uani 1 1 d . .
H17A H -0.2692 0.2873 0.2145 0.036 Uiso 1 1 calc R U
H17B H -0.2020 0.2594 0.1330 0.036 Uiso 1 1 calc R U
H17C H -0.3176 0.3102 0.1072 0.036 Uiso 1 1 calc R U
C18 C -0.0541(3) 0.35886(11) 0.06464(15) 0.0352(5) Uani 1 1 d . .
H18A H -0.1563 0.3649 0.0224 0.042 Uiso 1 1 calc R U
H18B H -0.0033 0.3288 0.0393 0.042 Uiso 1 1 calc R U
H18C H 0.0072 0.3924 0.0679 0.042 Uiso 1 1 calc R U
C21 C 0.3128(2) 0.38878(8) 0.15479(13) 0.0207(4) Uani 1 1 d . .
C22 C 0.2751(2) 0.44078(9) 0.11657(15) 0.0288(4) Uani 1 1 d . .
H22 H 0.2506 0.4691 0.1555 0.035 Uiso 1 1 calc R U
C23 C 0.2734(3) 0.45141(10) 0.02159(16) 0.0368(5) Uani 1 1 d . .
H23 H 0.2460 0.4869 -0.0045 0.044 Uiso 1 1 calc R U
C24 C 0.3109(3) 0.41093(11) -0.03473(16) 0.0379(5) Uani 1 1 d . .
H24 H 0.3089 0.4184 -0.0997 0.045 Uiso 1 1 calc R U
C25 C 0.3519(3) 0.35907(10) 0.00278(17) 0.0359(5) Uani 1 1 d . .
H25 H 0.3798 0.3313 -0.0360 0.043 Uiso 1 1 calc R U
C26 C 0.3518(2) 0.34805(9) 0.09687(15) 0.0267(4) Uani 1 1 d . .
H26 H 0.3785 0.3124 0.1223 0.032 Uiso 1 1 calc R U
C27 C 0.4994(2) 0.35081(9) 0.33287(16) 0.0300(4) Uani 1 1 d . .
H27A H 0.5693 0.3803 0.3249 0.036 Uiso 1 1 calc R U
H27B H 0.5262 0.3171 0.3036 0.036 Uiso 1 1 calc R U
H27C H 0.5087 0.3446 0.4012 0.036 Uiso 1 1 calc R U
C28 C 0.2842(3) 0.43443(8) 0.33458(15) 0.0283(4) Uani 1 1 d . .
H28A H 0.3683 0.4591 0.3301 0.034 Uiso 1 1 calc R U
H28B H 0.2883 0.4274 0.4021 0.034 Uiso 1 1 calc R U
H28C H 0.1858 0.4516 0.3037 0.034 Uiso 1 1 calc R U
H1 H 0.170(3) 0.2845(12) 0.192(2) 0.052(8) Uiso 1 1 d . .

loop_
_atom_site_aniso_label
_atom_site_aniso_U_11
_atom_site_aniso_U_22
_atom_site_aniso_U_33
_atom_site_aniso_U_23
_atom_site_aniso_U_13
_atom_site_aniso_U_12
W 0.02498(4) 0.01862(4) 0.02182(4) -0.00048(3) 0.00582(3) -0.00306(3)
Rh 0.01793(7) 0.01416(7) 0.01520(7) 0.00054(5) 0.00357(5) -0.00072(5)
Ge 0.02060(9) 0.01563(9) 0.02008(9) 0.00111(7) 0.00199(7) -0.00156(7)
Cl1 0.0337(3) 0.0193(2) 0.0310(2) 0.00557(19) 0.0082(2) -0.00373(18)
Cl2 0.0260(2) 0.0329(3) 0.0383(3) -0.0027(2) -0.0086(2) 0.0009(2)
P1 0.0177(2) 0.0207(2) 0.0191(2) 0.00050(18) 0.00183(17) -0.00096(18)
P2 0.0181(2) 0.0157(2) 0.0206(2) -0.00008(17) 0.00336(18) -0.00118(16)
O1 0.0349(8) 0.0436(9) 0.0303(8) -0.0007(7) 0.0121(7) 0.0009(7)
O2 0.0717(13) 0.0303(9) 0.0349(9) 0.0068(7) -0.0012(9) -0.0012(8)
O3 0.0395(9) 0.0387(10) 0.0487(10) -0.0104(8) 0.0077(8) -0.0148(8)
O4 0.0366(9) 0.0338(9) 0.0428(9) 0.0109(7) 0.0060(7) 0.0047(7)
O5 0.0540(11) 0.0374(10) 0.0443(10) -0.0050(8) -0.0056(8) -0.0149(8)
C1 0.0308(10) 0.0265(10) 0.0243(10) 0.0009(8) 0.0045(8) -0.0031(8)
C2 0.0390(12) 0.0248(11) 0.0263(10) -0.0023(8) 0.0060(9) -0.0068(9)
C3 0.0288(10) 0.0260(10) 0.0328(11) 0.0007(9) 0.0110(9) -0.0026(8)
C4 0.0224(9) 0.0250(10) 0.0313(11) -0.0031(8) 0.0070(8) -0.0028(8)
C5 0.0376(11) 0.0223(10) 0.0289(11) 0.0009(8) 0.0053(9) -0.0019(9)
C6 0.0267(9) 0.0150(9) 0.0205(9) 0.0041(7) 0.0043(7) -0.0014(7)
C7 0.0291(10) 0.0210(9) 0.0275(10) 0.0071(8) 0.0132(8) -0.0015(8)
C8 0.0467(12) 0.0231(10) 0.0235(10) 0.0045(8) 0.0183(9) 0.0026(9)
C9 0.0503(13) 0.0208(10) 0.0156(9) 0.0022(7) 0.0032(9) -0.0027(9)
C10 0.0298(10) 0.0189(9) 0.0200(9) 0.0054(7) 0.0005(8) -0.0004(8)
C11 0.0202(9) 0.0175(9) 0.0294(10) 0.0031(7) 0.0053(8) -0.0012(7)
C12 0.0245(9) 0.0220(10) 0.0318(11) 0.0029(8) 0.0068(8) 0.0025(8)
C13 0.0363(12) 0.0258(11) 0.0427(13) -0.0031(9) 0.0168(10) 0.0003(9)
C14 0.0319(12) 0.0209(10) 0.0673(17) 0.0021(11) 0.0226(12) 0.0039(9)
C15 0.0228(10) 0.0229(10) 0.0611(16) 0.0113(10) 0.0062(10) 0.0025(8)
C16 0.0245(10) 0.0234(10) 0.0399(12) 0.0072(9) 0.0012(9) -0.0019(8)
C17 0.0209(9) 0.0250(10) 0.0418(12) -0.0040(9) 0.0017(9) -0.0037(8)
C18 0.0268(11) 0.0560(15) 0.0198(10) 0.0057(10) 0.0000(8) 0.0009(10)
C21 0.0186(8) 0.0203(9) 0.0234(9) 0.0013(7) 0.0054(7) -0.0043(7)
C22 0.0347(11) 0.0218(10) 0.0302(10) 0.0020(8) 0.0084(9) -0.0027(8)
C23 0.0466(13) 0.0299(12) 0.0335(12) 0.0103(9) 0.0090(10) -0.0050(10)
C24 0.0433(13) 0.0466(14) 0.0261(11) 0.0035(10) 0.0129(10) -0.0097(11)
C25 0.0393(13) 0.0385(13) 0.0354(12) -0.0069(10) 0.0196(10) -0.0033(10)
C26 0.0260(10) 0.0254(10) 0.0306(10) -0.0003(8) 0.0107(8) -0.0002(8)
C27 0.0196(9) 0.0288(11) 0.0377(12) 0.0038(9) -0.0006(8) -0.0012(8)
C28 0.0348(11) 0.0191(9) 0.0317(11) -0.0056(8) 0.0096(9) -0.0039(8)

loop_
_atom_type_symbol
_atom_type_description
_atom_type_scat_dispersion_real
_atom_type_scat_dispersion_imag
_atom_type_scat_source
C C 0.0033 0.0016 'International Tables Vol C Tables 4.2.6.8 and 6.1.1.4'
H H 0.0000 0.0000 'International Tables Vol C Tables 4.2.6.8 and 6.1.1.4'
O O 0.0106 0.0060 'International Tables Vol C Tables 4.2.6.8 and 6.1.1.4'
P P 0.1023 0.0942 'International Tables Vol C Tables 4.2.6.8 and 6.1.1.4'
Cl Cl 0.1484 0.1585 'International Tables Vol C Tables 4.2.6.8 and 6.1.1.4'
Ge Ge 0.1547 1.8001 'International Tables Vol C Tables 4.2.6.8 and 6.1.1.4'
Rh Rh -1.1178 0.9187 'International Tables Vol C Tables 4.2.6.8 and 6.1.1.4'
W W -0.8490 6.8722 'International Tables Vol C Tables 4.2.6.8 and 6.1.1.4'

loop_
_geom_angle_atom_site_label_1
_geom_angle_atom_site_label_2
_geom_angle_atom_site_label_3
_geom_angle
C1 W C2 93.55(9)
C1 W C3 91.71(8)
C2 W C3 91.78(9)
C1 W C5 91.07(9)
C2 W C5 87.95(8)
C3 W C5 177.21(9)
C1 W C4 90.83(8)
C2 W C4 175.49(8)
C3 W C4 89.18(8)
C5 W C4 90.88(8)
C1 W Ge 177.19(6)
C2 W Ge 87.57(6)
C3 W Ge 90.83(6)
C5 W Ge 86.39(6)
C4 W Ge 88.00(6)
C10 Rh C7 61.93(7)
C10 Rh C9 37.52(8)
C7 Rh C9 61.46(8)
C10 Rh C6 37.30(7)
C7 Rh C6 37.01(7)
C9 Rh C6 62.13(7)
C10 Rh P2 102.04(5)
C7 Rh P2 158.06(6)
C9 Rh P2 96.63(6)
C6 Rh P2 135.84(5)
C10 Rh P1 161.21(5)
C7 Rh P1 99.34(6)
C9 Rh P1 136.79(6)
C6 Rh P1 126.07(5)
P2 Rh P1 96.406(18)
C10 Rh C8 61.68(8)
C7 Rh C8 37.05(7)
C9 Rh C8 36.19(8)
C6 Rh C8 61.82(7)
P2 Rh C8 123.48(6)
P1 Rh C8 104.83(6)
C10 Rh H1 103.5(11)
C7 Rh H1 114.7(11)
C9 Rh H1 140.2(11)
C6 Rh H1 91.1(11)
P2 Rh H1 82.4(11)
P1 Rh H1 82.4(11)
C8 Rh H1 151.1(11)
C6 Ge Cl2 98.66(6)
C6 Ge Cl1 97.10(5)
Cl2 Ge Cl1 96.62(2)
C6 Ge W 129.52(6)
Cl2 Ge W 114.480(18)
Cl1 Ge W 114.520(15)
C18 P1 C17 101.58(11)
C18 P1 C11 104.95(10)
C17 P1 C11 102.27(9)
C18 P1 Rh 117.17(8)
C17 P1 Rh 111.26(7)
C11 P1 Rh 117.49(6)
C21 P2 C28 105.54(9)
C21 P2 C27 103.51(10)
C28 P2 C27 101.59(10)
C21 P2 Rh 115.69(6)
C28 P2 Rh 117.10(7)
C27 P2 Rh 111.67(7)
O1 C1 W 178.44(19)
O2 C2 W 177.9(2)
O3 C3 W 179.0(2)
O4 C4 W 178.89(18)
O5 C5 W 178.7(2)
C7 C6 C10 106.89(17)
C7 C6 Ge 126.68(15)
C10 C6 Ge 126.43(15)
C7 C6 Rh 71.17(11)
C10 C6 Rh 69.93(10)
Ge C6 Rh 123.82(9)
C6 C7 C8 108.65(18)
C6 C7 Rh 71.82(10)
C8 C7 Rh 72.65(11)
C9 C8 C7 107.87(18)
C9 C8 Rh 71.01(11)
C7 C8 Rh 70.30(11)
C8 C9 C10 108.15(18)
C8 C9 Rh 72.80(11)
C10 C9 Rh 69.86(11)
C6 C10 C9 108.37(18)
C6 C10 Rh 72.77(11)
C9 C10 Rh 72.62(11)
C12 C11 C16 119.04(19)
C12 C11 P1 120.35(15)
C16 C11 P1 120.54(16)
C11 C12 C13 120.7(2)
C12 C13 C14 119.5(2)
C15 C14 C13 120.1(2)
C14 C15 C16 120.5(2)
C15 C16 C11 120.1(2)
C22 C21 C26 118.92(19)
C22 C21 P2 122.86(15)
C26 C21 P2 118.12(15)
C23 C22 C21 120.2(2)
C24 C23 C22 120.3(2)
C23 C24 C25 120.3(2)
C26 C25 C24 119.6(2)
C25 C26 C21 120.6(2)

loop_
_geom_bond_atom_site_label_1
_geom_bond_atom_site_label_2
_geom_bond_distance
W C1 2.002(2)
W C2 2.030(2)
W C3 2.032(2)
W C5 2.046(2)
W C4 2.053(2)
W Ge 2.5820(2)
Rh C10 2.2136(19)
Rh C7 2.2424(18)
Rh C9 2.2502(19)
Rh C6 2.2509(18)
Rh P2 2.2638(5)
Rh P1 2.2703(5)
Rh C8 2.2734(19)
Rh H1 1.51(3)
Ge C6 1.9709(19)
Ge Cl2 2.2324(5)
Ge Cl1 2.2464(5)
P1 C18 1.814(2)
P1 C17 1.816(2)
P1 C11 1.828(2)
P2 C21 1.8140(19)
P2 C28 1.815(2)
P2 C27 1.817(2)
O1 C1 1.151(3)
O2 C2 1.144(3)
O3 C3 1.142(3)
O4 C4 1.136(3)
O5 C5 1.137(3)
C6 C7 1.426(3)
C6 C10 1.428(3)
C7 C8 1.435(3)
C8 C9 1.405(3)
C9 C10 1.436(3)
C11 C12 1.388(3)
C11 C16 1.397(3)
C12 C13 1.390(3)
C13 C14 1.391(3)
C14 C15 1.373(4)
C15 C16 1.387(3)
C21 C22 1.390(3)
C21 C26 1.396(3)
C22 C23 1.390(3)
C23 C24 1.372(3)
C24 C25 1.388(3)
C25 C26 1.383(3)

loop_
_geom_torsion_atom_site_label_1
_geom_torsion_atom_site_label_2
_geom_torsion_atom_site_label_3
_geom_torsion_atom_site_label_4
_geom_torsion
C1 W Ge C6 175.9(12)
C2 W Ge C6 -70.47(9)
C3 W Ge C6 21.27(9)
C5 W Ge C6 -158.57(9)
C4 W Ge C6 110.42(9)
C1 W Ge Cl2 -57.9(12)
C2 W Ge Cl2 55.69(6)
C3 W Ge Cl2 147.44(6)
C5 W Ge Cl2 -32.40(6)
C4 W Ge Cl2 -123.41(6)
C1 W Ge Cl1 52.4(12)
C2 W Ge Cl1 165.99(6)
C3 W Ge Cl1 -102.27(6)
C5 W Ge Cl1 77.89(6)
C4 W Ge Cl1 -13.12(6)
C10 Rh P1 C18 -135.65(19)
C7 Rh P1 C18 -139.93(11)
C9 Rh P1 C18 162.22(12)
C6 Rh P1 C18 -111.75(11)
P2 Rh P1 C18 55.41(10)
C8 Rh P1 C18 -177.44(11)
C10 Rh P1 C17 -19.43(19)
C7 Rh P1 C17 -23.71(10)
C9 Rh P1 C17 -81.56(11)
C6 Rh P1 C17 4.47(10)
P2 Rh P1 C17 171.62(8)
C8 Rh P1 C17 -61.22(10)
C10 Rh P1 C11 97.92(18)
C7 Rh P1 C11 93.65(9)
C9 Rh P1 C11 35.79(11)
C6 Rh P1 C11 121.83(9)
P2 Rh P1 C11 -71.02(7)
C8 Rh P1 C11 56.13(9)
C10 Rh P2 C21 130.94(9)
C7 Rh P2 C21 171.61(15)
C9 Rh P2 C21 168.60(9)
C6 Rh P2 C21 112.37(10)
P1 Rh P2 C21 -52.69(7)
C8 Rh P2 C21 -165.20(10)
C10 Rh P2 C28 -103.61(10)
C7 Rh P2 C28 -62.93(17)
C9 Rh P2 C28 -65.95(10)
C6 Rh P2 C28 -122.18(11)
P1 Rh P2 C28 72.77(8)
C8 Rh P2 C28 -39.75(11)
C10 Rh P2 C27 12.89(10)
C7 Rh P2 C27 53.57(17)
C9 Rh P2 C27 50.55(10)
C6 Rh P2 C27 -5.68(11)
P1 Rh P2 C27 -170.73(9)
C8 Rh P2 C27 76.75(11)
C1 W C2 O2 115(6)
C3 W C2 O2 -153(6)
C5 W C2 O2 24(6)
C4 W C2 O2 -51(6)
Ge W C2 O2 -63(6)
Cl2 Ge C6 C7 17.42(16)
Cl1 Ge C6 C7 -80.42(16)
W Ge C6 C7 149.41(13)
Cl2 Ge C6 C10 -162.34(15)
Cl1 Ge C6 C10 99.82(16)
W Ge C6 C10 -30.34(19)
Cl2 Ge C6 Rh -73.42(10)
Cl1 Ge C6 Rh -171.26(9)
W Ge C6 Rh 58.58(12)
C10 Rh C6 C7 116.84(17)
C9 Rh C6 C7 78.69(13)
P2 Rh C6 C7 147.77(10)
P1 Rh C6 C7 -50.72(13)
C8 Rh C6 C7 37.49(12)
C7 Rh C6 C10 -116.84(17)
C9 Rh C6 C10 -38.15(12)
P2 Rh C6 C10 30.93(14)
P1 Rh C6 C10 -167.56(10)
C8 Rh C6 C10 -79.35(13)
C10 Rh C6 Ge -121.08(17)
C7 Rh C6 Ge 122.08(17)
C9 Rh C6 Ge -159.23(14)
P2 Rh C6 Ge -90.15(11)
P1 Rh C6 Ge 71.36(12)
C8 Rh C6 Ge 159.57(14)
C10 C6 C7 C8 -2.6(2)
Ge C6 C7 C8 177.59(13)
Rh C6 C7 C8 -63.76(13)
C10 C6 C7 Rh 61.15(13)
Ge C6 C7 Rh -118.64(14)
C10 Rh C7 C6 -37.79(11)
C9 Rh C7 C6 -80.64(13)
P2 Rh C7 C6 -84.05(17)
P1 Rh C7 C6 140.65(10)
C8 Rh C7 C6 -117.07(18)
C10 Rh C7 C8 79.28(13)
C9 Rh C7 C8 36.44(13)
C6 Rh C7 C8 117.07(18)
P2 Rh C7 C8 33.0(2)
P1 Rh C7 C8 -102.28(12)
C6 C7 C8 C9 1.8(2)
Rh C7 C8 C9 -61.40(14)
C6 C7 C8 Rh 63.23(13)
C10 Rh C8 C9 37.88(12)
C7 Rh C8 C9 117.90(18)
C6 Rh C8 C9 80.45(13)
P2 Rh C8 C9 -47.97(14)
P1 Rh C8 C9 -156.24(11)
C10 Rh C8 C7 -80.02(13)
C9 Rh C8 C7 -117.90(18)
C6 Rh C8 C7 -37.45(12)
P2 Rh C8 C7 -165.87(10)
P1 Rh C8 C7 85.86(12)
C7 C8 C9 C10 -0.3(2)
Rh C8 C9 C10 -61.26(13)
C7 C8 C9 Rh 60.95(14)
C10 Rh C9 C8 -117.44(18)
C7 Rh C9 C8 -37.31(12)
C6 Rh C9 C8 -79.52(13)
P2 Rh C9 C8 141.41(11)
P1 Rh C9 C8 34.68(15)
C7 Rh C9 C10 80.14(13)
C6 Rh C9 C10 37.93(11)
P2 Rh C9 C10 -101.14(11)
P1 Rh C9 C10 152.12(10)
C8 Rh C9 C10 117.44(18)
C7 C6 C10 C9 2.4(2)
Ge C6 C10 C9 -177.79(13)
Rh C6 C10 C9 64.38(13)
C7 C6 C10 Rh -61.96(13)
Ge C6 C10 Rh 117.84(14)
C8 C9 C10 C6 -1.3(2)
Rh C9 C10 C6 -64.47(13)
C8 C9 C10 Rh 63.15(14)
C7 Rh C10 C6 37.50(11)
C9 Rh C10 C6 116.28(17)
P2 Rh C10 C6 -158.52(10)
P1 Rh C10 C6 32.7(2)
C8 Rh C10 C6 79.75(12)
C7 Rh C10 C9 -78.79(13)
C6 Rh C10 C9 -116.28(17)
P2 Rh C10 C9 85.19(12)
P1 Rh C10 C9 -83.6(2)
C8 Rh C10 C9 -36.53(12)
C18 P1 C11 C12 -140.54(17)
C17 P1 C11 C12 113.76(17)
Rh P1 C11 C12 -8.34(18)
C18 P1 C11 C16 42.35(19)
C17 P1 C11 C16 -63.36(18)
Rh P1 C11 C16 174.54(14)
C16 C11 C12 C13 -0.7(3)
P1 C11 C12 C13 -177.87(16)
C11 C12 C13 C14 0.2(3)
C12 C13 C14 C15 0.4(3)
C13 C14 C15 C16 -0.3(3)
C14 C15 C16 C11 -0.3(3)
C12 C11 C16 C15 0.8(3)
P1 C11 C16 C15 177.93(16)
C28 P2 C21 C22 -13.39(19)
C27 P2 C21 C22 -119.72(18)
Rh P2 C21 C22 117.79(16)
C28 P2 C21 C26 170.13(16)
C27 P2 C21 C26 63.79(17)
Rh P2 C21 C26 -58.69(17)
C26 C21 C22 C23 1.4(3)
P2 C21 C22 C23 -175.05(17)
C21 C22 C23 C24 -1.0(3)
C22 C23 C24 C25 -0.4(4)
C23 C24 C25 C26 1.3(4)
C24 C25 C26 C21 -0.8(3)
C22 C21 C26 C25 -0.5(3)
P2 C21 C26 C25 176.12(17)
